data_7710305
loop_
_publ_author_name
'Bhar, Kishalay'
'Guo, Wenbin'
'Gonidec, Mathieu'
'Nikhil Raj M, Venkata'
'Bhatt, Surabhi'
'Perdih, Franc'
'Guionneau, Philippe'
'Chastanet, Guillaume'
'Sharma, Anuj K.'

_publ_section_title
;
 High temperature spin crossover behaviour of mononuclear
 bis-(thiocyanato)iron(II) complexes with judiciously designed bidentate
 N-donor Schiff bases with varying substituents.
;
_journal_issue 24
_journal_name_full 'Dalton transactions (Cambridge, England : 2003)'
_journal_page_first 9302
_journal_page_last 9313
_journal_paper_doi 10.1039/d2dt00416j
_journal_volume 51
_journal_year 2022
_chemical_formula_moiety 'C38 H26 Br2 Fe N6 S2'
_chemical_formula_sum 'C38 H26 Br2 Fe N6 S2'
_chemical_formula_weight 846.44
_space_group_crystal_system tetragonal
_space_group_IT_number 92
_space_group_name_Hall 'P 4abw 2nw'
_space_group_name_H-M_alt 'P 41 21 2'
_atom_sites_solution_hydrogens difmap
_atom_sites_solution_primary direct
_audit_creation_date 2019-07-18
_audit_creation_method
;
Olex2 1.2
(compiled 2017.08.10 svn.r3458 for OlexSys, GUI svn.r5381)
;
_audit_update_record
;
2020-01-23 deposited with the CCDC.	2022-05-24 downloaded from the CCDC.
;
_cell_angle_alpha 90
_cell_angle_beta 90
_cell_angle_gamma 90
_cell_formula_units_Z 4
_cell_length_a 17.6859(12)
_cell_length_b 17.6859(12)
_cell_length_c 12.3676(13)
_cell_measurement_reflns_used 9773
_cell_measurement_temperature 350(2)
_cell_measurement_theta_max 26.44
_cell_measurement_theta_min 2.30
_cell_volume 3868.5(6)
_computing_cell_refinement 'SAINT v8.34A (Bruker, 2013)'
_computing_data_reduction 'SAINT v8.34A (Bruker, 2013)'
_computing_molecular_graphics 'Olex2 (Dolomanov et al., 2009)'
_computing_publication_material 'Olex2 (Dolomanov et al., 2009)'
_computing_structure_refinement 'ShelXL (Sheldrick, 2015)'
_computing_structure_solution 'ShelXS (Sheldrick, 2008)'
_diffrn_ambient_temperature 350.01
_diffrn_measured_fraction_theta_full 0.999
_diffrn_measured_fraction_theta_max 0.999
_diffrn_measurement_device_type 'Bruker APEX-II CCD'
_diffrn_measurement_method '\f and \w scans'
_diffrn_radiation_type MoK\a
_diffrn_radiation_wavelength 0.71073
_diffrn_reflns_av_R_equivalents 0.0898
_diffrn_reflns_av_unetI/netI 0.1091
_diffrn_reflns_Laue_measured_fraction_full 0.999
_diffrn_reflns_Laue_measured_fraction_max 0.999
_diffrn_reflns_limit_h_max 21
_diffrn_reflns_limit_h_min -21
_diffrn_reflns_limit_k_max 21
_diffrn_reflns_limit_k_min -21
_diffrn_reflns_limit_l_max 15
_diffrn_reflns_limit_l_min -15
_diffrn_reflns_number 100285
_diffrn_reflns_point_group_measured_fraction_full 0.999
_diffrn_reflns_point_group_measured_fraction_max 0.999
_diffrn_reflns_theta_full 25.242
_diffrn_reflns_theta_max 25.682
_diffrn_reflns_theta_min 2.009
_diffrn_standards_number 0
_exptl_absorpt_coefficient_mu 2.598
_exptl_absorpt_correction_T_max 0.7454
_exptl_absorpt_correction_T_min 0.4747
_exptl_absorpt_correction_type multi-scan
_exptl_crystal_colour black
_exptl_crystal_density_diffrn 1.453
_exptl_crystal_description block
_exptl_crystal_F_000 1696
_exptl_crystal_size_max 0.24
_exptl_crystal_size_mid 0.1
_exptl_crystal_size_min 0.06
_exptl_transmission_factor_max 0.7454
_exptl_transmission_factor_min 0.4747
_refine_diff_density_max 0.954
_refine_diff_density_min -0.860
_refine_diff_density_rms 0.070
_refine_ls_abs_structure_details
;
 Flack x determined using 539 quotients [(I+)-(I-)]/[(I+)+(I-)]
 (Parsons, Flack and Wagner, Acta Cryst. B69 (2013) 249-259).
;
_refine_ls_abs_structure_Flack 0.016(4)
_refine_ls_extinction_method none
_refine_ls_goodness_of_fit_ref 1.103
_refine_ls_hydrogen_treatment noref
_refine_ls_matrix_type full
_refine_ls_number_parameters 223
_refine_ls_number_reflns 100285
_refine_ls_number_restraints 0
_refine_ls_restrained_S_all 1.103
_refine_ls_R_factor_all 0.1539
_refine_ls_R_factor_gt 0.0688
_refine_ls_shift/su_max 0.000
_refine_ls_shift/su_mean 0.000
_refine_ls_structure_factor_coef Fsqd
_refine_ls_weighting_details 'w=1/[\s^2^(Fo^2^)+1.4788P] where P=(Fo^2^+2Fc^2^)/3'
_refine_ls_weighting_scheme calc
_refine_ls_wR_factor_gt 0.1001
_refine_ls_wR_factor_ref 0.1190
_reflns_Friedel_coverage 0.721
_reflns_Friedel_fraction_full 1.000
_reflns_Friedel_fraction_max 1.000
_reflns_number_gt 55009
_reflns_number_total 100285
_reflns_threshold_expression 'I > 2\s(I)'
_cod_data_source_file d2dt00416j2.cif
_cod_data_source_block 327350_0ma
_cod_depositor_comments 'Adding full bibliography for 7710305--7710325.cif.'
_cod_original_cell_volume 3868.5(7)
_cod_database_code 7710305
_shelx_shelxl_version_number 2014/7
_shelx_space_group_comment
;
The symmetry employed for this shelxl refinement is uniquely defined
by the following loop, which should always be used as a source of
symmetry information in preference to the above space-group names.
They are only intended as comments.
;
_shelx_estimated_absorpt_t_max 0.860
_shelx_estimated_absorpt_t_min 0.574
_olex2_refinement_description
;
1. Twinned data refinement
 Scales: 1
 0
2. Others
 Fixed Uiso: H1(0.058) H2(0.073) H3(0.08) H4(0.067) H8(0.071) H9(0.092)
 H10(0.092) H11(0.09) H12(0.073) H14(0.059) H15(0.068) H17(0.075) H18(0.067)
 Fixed X: H1(0.483809) H2(0.446508) H3(0.318901) H4(0.232659) H8(0.16431)
 H9(0.03424) H10(-0.02872) H11(0.034439) H12(0.16503) H14(0.22854) H15(0.17599)
 H17(0.21594) H18(0.273629)
 Fixed Y: H1(0.42383) H2(0.439139) H3(0.44111) H4(0.430519) H8(0.31799)
 H9(0.32497) H10(0.42752) H11(0.52429) H12(0.52031) H14(0.29028) H15(0.26972)
 H17(0.484369) H18(0.50344)
 Fixed Z: Fe1(0.5) H1(0.725181) H2(0.902909) H3(0.944679) H4(0.80239)
 H8(0.67149) H9(0.688931) H10(0.620821) H11(0.54433) H12(0.52608) H14(0.41616)
 H15(0.24297) H17(0.165381) H18(0.3354)
;
_olex2_submission_special_instructions 'No special instructions were received'

loop_
_space_group_symop_operation_xyz
'x, y, z'
'-y+1/2, x+1/2, z+1/4'
'-x, -y, z+1/2'
'y+1/2, -x+1/2, z+3/4'
'x+1/2, -y+1/2, -z+3/4'
'y, x, -z'
'-x+1/2, y+1/2, -z+1/4'
'-y, -x, -z+1/2'

loop_
_atom_site_label
_atom_site_type_symbol
_atom_site_fract_x
_atom_site_fract_y
_atom_site_fract_z
_atom_site_U_iso_or_equiv
_atom_site_adp_type
_atom_site_occupancy
_atom_site_site_symmetry_order
_atom_site_calc_flag
_atom_site_refinement_flags_posn
_atom_site_refinement_flags_adp
_atom_site_refinement_flags_occupancy
_atom_site_disorder_assembly
_atom_site_disorder_group
Br1 Br 0.15109(10) 0.35489(10) 0.05636(10) 0.1415(8) Uani 1 1 d . . . . .
Fe1 Fe 0.41052(9) 0.41052(9) 0.5000 0.0592(7) Uani 1 2 d S T P . .
S1 S 0.6739(2) 0.3941(2) 0.5701(4) 0.1381(18) Uani 1 1 d . . . . .
N1 N 0.3825(5) 0.4217(5) 0.6592(7) 0.055(2) Uani 1 1 d . . . . .
N2 N 0.2937(4) 0.4082(4) 0.4947(8) 0.051(2) Uani 1 1 d . . . . .
N3 N 0.5215(5) 0.4080(6) 0.5287(8) 0.078(3) Uani 1 1 d . . . . .
C1 C 0.4299(6) 0.4280(6) 0.7409(11) 0.071(3) Uani 1 1 d . . . . .
H1 H 0.4838 0.4238 0.7252 0.058 Uiso 1 1 d . . . . .
C2 C 0.4062(8) 0.4372(7) 0.8467(10) 0.099(5) Uani 1 1 d . . . . .
H2 H 0.4465 0.4391 0.9029 0.073 Uiso 1 1 d . . . . .
C3 C 0.3319(8) 0.4388(8) 0.8691(9) 0.100(5) Uani 1 1 d . . . . .
H3 H 0.3189 0.4411 0.9447 0.080 Uiso 1 1 d . . . . .
C4 C 0.2816(6) 0.4318(7) 0.7848(10) 0.086(4) Uani 1 1 d . . . . .
H4 H 0.2327 0.4305 0.8024 0.067 Uiso 1 1 d . . . . .
C5 C 0.3085(7) 0.4227(6) 0.6808(9) 0.056(3) Uani 1 1 d . . . . .
C6 C 0.2586(7) 0.4155(6) 0.5855(9) 0.053(3) Uani 1 1 d . . . . .
C7 C 0.1742(7) 0.4180(8) 0.5976(9) 0.057(3) Uani 1 1 d . . . . .
C8 C 0.1359(9) 0.3595(8) 0.6452(9) 0.075(3) Uani 1 1 d . . . . .
H8 H 0.1643 0.3180 0.6715 0.071 Uiso 1 1 d . . . . .
C9 C 0.0561(11) 0.3638(9) 0.6582(11) 0.091(5) Uani 1 1 d . . . . .
H9 H 0.0342 0.3250 0.6889 0.092 Uiso 1 1 d . . . . .
C10 C 0.0197(8) 0.4202(13) 0.6221(13) 0.097(6) Uani 1 1 d . . . . .
H10 H -0.0287 0.4275 0.6208 0.092 Uiso 1 1 d . . . . .
C11 C 0.0577(11) 0.4818(10) 0.5756(12) 0.104(5) Uani 1 1 d . . . . .
H11 H 0.0344 0.5243 0.5443 0.090 Uiso 1 1 d . . . . .
C12 C 0.1358(9) 0.4793(7) 0.5617(9) 0.072(4) Uani 1 1 d . . . . .
H12 H 0.1650 0.5203 0.5261 0.073 Uiso 1 1 d . . . . .
C13 C 0.2536(6) 0.3979(7) 0.3968(9) 0.052(3) Uani 1 1 d . . . . .
C14 C 0.2233(7) 0.3289(7) 0.3693(10) 0.070(4) Uani 1 1 d . . . . .
H14 H 0.2285 0.2903 0.4162 0.059 Uiso 1 1 d . . . . .
C15 C 0.1936(6) 0.3152(6) 0.2682(11) 0.074(3) Uani 1 1 d . . . . .
H15 H 0.1760 0.2697 0.2430 0.068 Uiso 1 1 d . . . . .
C16 C 0.1912(6) 0.3731(9) 0.1946(9) 0.073(4) Uani 1 1 d . . . . .
C17 C 0.2187(7) 0.4423(8) 0.2198(10) 0.080(4) Uani 1 1 d . . . . .
H17 H 0.2159 0.4844 0.1654 0.075 Uiso 1 1 d . . . . .
C18 C 0.2501(6) 0.4546(7) 0.3213(11) 0.072(3) Uani 1 1 d . . . . .
H18 H 0.2736 0.5034 0.3354 0.067 Uiso 1 1 d . . . . .
C19 C 0.5830(7) 0.4016(7) 0.5443(10) 0.068(4) Uani 1 1 d . . . . .

loop_
_atom_site_aniso_label
_atom_site_aniso_U_11
_atom_site_aniso_U_22
_atom_site_aniso_U_33
_atom_site_aniso_U_23
_atom_site_aniso_U_13
_atom_site_aniso_U_12
Br1 0.1626(16) 0.1884(17) 0.0735(9) 0.0140(12) -0.0474(10) -0.0527(14)
Fe1 0.0644(10) 0.0644(10) 0.0487(13) -0.0048(9) 0.0048(9) 0.0021(14)
S1 0.088(3) 0.107(3) 0.219(5) -0.012(3) -0.015(3) 0.008(3)
N1 0.040(7) 0.063(6) 0.061(7) -0.012(5) -0.002(5) -0.010(5)
N2 0.051(6) 0.054(5) 0.047(6) 0.004(6) -0.003(6) -0.004(5)
N3 0.077(8) 0.071(7) 0.086(8) 0.000(6) 0.017(7) 0.007(8)
C1 0.051(8) 0.086(9) 0.075(9) -0.018(8) -0.004(8) 0.003(6)
C2 0.080(11) 0.154(13) 0.064(10) -0.031(8) -0.013(9) 0.002(10)
C3 0.068(10) 0.182(16) 0.050(8) -0.032(9) -0.004(8) 0.004(10)
C4 0.052(8) 0.144(13) 0.063(9) -0.032(8) 0.012(7) 0.005(8)
C5 0.053(9) 0.066(9) 0.048(8) -0.013(7) 0.001(7) -0.003(7)
C6 0.054(9) 0.043(7) 0.060(9) -0.004(6) 0.004(7) 0.001(7)
C7 0.059(10) 0.064(10) 0.049(7) -0.010(7) 0.000(7) 0.000(10)
C8 0.064(11) 0.065(10) 0.096(9) -0.004(8) 0.006(8) 0.001(9)
C9 0.088(14) 0.095(13) 0.089(11) -0.005(10) -0.005(10) -0.031(10)
C10 0.054(11) 0.145(18) 0.092(13) -0.034(12) -0.011(9) 0.017(13)
C11 0.091(14) 0.141(16) 0.081(11) 0.010(10) -0.022(10) 0.036(12)
C12 0.062(11) 0.079(11) 0.075(9) 0.005(8) 0.002(8) 0.009(9)
C13 0.053(7) 0.053(9) 0.049(8) 0.002(7) -0.005(6) -0.002(7)
C14 0.080(9) 0.063(10) 0.068(9) 0.008(7) -0.024(7) 0.001(7)
C15 0.074(9) 0.067(9) 0.079(9) -0.013(8) -0.030(8) -0.008(7)
C16 0.071(9) 0.095(11) 0.054(8) 0.000(9) -0.014(7) -0.007(8)
C17 0.098(11) 0.081(10) 0.061(9) 0.029(8) -0.026(8) -0.015(8)
C18 0.083(10) 0.061(9) 0.073(9) -0.003(8) -0.006(8) -0.022(7)
C19 0.074(10) 0.045(8) 0.084(9) -0.003(6) 0.018(9) 0.000(10)

loop_
_atom_type_symbol
_atom_type_description
_atom_type_scat_dispersion_real
_atom_type_scat_dispersion_imag
_atom_type_scat_source
C C 0.0033 0.0016 'International Tables Vol C Tables 4.2.6.8 and 6.1.1.4'
H H 0.0000 0.0000 'International Tables Vol C Tables 4.2.6.8 and 6.1.1.4'
Br Br -0.2901 2.4595 'International Tables Vol C Tables 4.2.6.8 and 6.1.1.4'
Fe Fe 0.3463 0.8444 'International Tables Vol C Tables 4.2.6.8 and 6.1.1.4'
N N 0.0061 0.0033 'International Tables Vol C Tables 4.2.6.8 and 6.1.1.4'
S S 0.1246 0.1234 'International Tables Vol C Tables 4.2.6.8 and 6.1.1.4'

loop_
_geom_angle_atom_site_label_1
_geom_angle_atom_site_label_2
_geom_angle_atom_site_label_3
_geom_angle
_geom_angle_site_symmetry_1
_geom_angle_site_symmetry_3
_geom_angle_publ_flag
N1 Fe1 N1 168.1(5) . 6_556 ?
N1 Fe1 N2 77.9(4) 6_556 6_556 ?
N1 Fe1 N2 77.9(4) . . ?
N1 Fe1 N2 93.5(4) . 6_556 ?
N1 Fe1 N2 93.5(4) 6_556 . ?
N2 Fe1 N2 87.8(4) . 6_556 ?
N3 Fe1 N1 94.0(4) 6_556 6_556 ?
N3 Fe1 N1 94.1(4) 6_556 . ?
N3 Fe1 N1 94.0(4) . . ?
N3 Fe1 N1 94.1(4) . 6_556 ?
N3 Fe1 N2 171.2(4) . . ?
N3 Fe1 N2 171.2(4) 6_556 6_556 ?
N3 Fe1 N2 89.5(4) 6_556 . ?
N3 Fe1 N2 89.5(4) . 6_556 ?
N3 Fe1 N3 94.4(7) 6_556 . ?
C1 N1 Fe1 126.4(8) . . ?
C1 N1 C5 117.9(9) . . ?
C5 N1 Fe1 115.7(8) . . ?
C6 N2 Fe1 116.8(8) . . ?
C6 N2 C13 121.1(9) . . ?
C13 N2 Fe1 122.1(7) . . ?
C19 N3 Fe1 175.5(13) . . ?
N1 C1 H1 117.6(12) . . ?
N1 C1 C2 122.8(10) . . ?
C2 C1 H1 119.5(13) . . ?
C1 C2 H2 116.6(14) . . ?
C3 C2 C1 119.6(11) . . ?
C3 C2 H2 123.7(14) . . ?
C2 C3 H3 115.7(13) . . ?
C2 C3 C4 118.3(11) . . ?
C4 C3 H3 125.8(14) . . ?
C3 C4 H4 116.3(13) . . ?
C3 C4 C5 119.6(11) . . ?
C5 C4 H4 124.0(13) . . ?
N1 C5 C4 121.8(11) . . ?
N1 C5 C6 115.1(10) . . ?
C4 C5 C6 123.2(11) . . ?
N2 C6 C5 114.6(10) . . ?
N2 C6 C7 124.7(10) . . ?
C5 C6 C7 120.7(10) . . ?
C8 C7 C6 120.9(13) . . ?
C12 C7 C6 119.3(13) . . ?
C12 C7 C8 119.8(11) . . ?
C7 C8 H8 118.0(16) . . ?
C7 C8 C9 120.0(12) . . ?
C9 C8 H8 121.9(19) . . ?
C8 C9 H9 116(2) . . ?
C10 C9 C8 120.4(16) . . ?
C10 C9 H9 123(2) . . ?
C9 C10 H10 129(3) . . ?
C9 C10 C11 120.7(16) . . ?
C11 C10 H10 111(2) . . ?
C10 C11 H11 125(2) . . ?
C12 C11 C10 120.0(14) . . ?
C12 C11 H11 114(2) . . ?
C7 C12 C11 118.9(13) . . ?
C7 C12 H12 117.9(16) . . ?
C11 C12 H12 123.2(19) . . ?
C14 C13 N2 121.4(11) . . ?
C18 C13 N2 120.7(11) . . ?
C18 C13 C14 117.5(10) . . ?
C13 C14 H14 118.3(13) . . ?
C13 C14 C15 122.0(10) . . ?
C15 C14 H14 119.3(15) . . ?
C14 C15 H15 126.3(15) . . ?
C16 C15 C14 118.9(11) . . ?
C16 C15 H15 114.8(14) . . ?
C15 C16 Br1 119.2(11) . . ?
C17 C16 Br1 120.0(10) . . ?
C17 C16 C15 120.8(11) . . ?
C16 C17 H17 119.9(14) . . ?
C16 C17 C18 119.5(11) . . ?
C18 C17 H17 120.6(14) . . ?
C13 C18 C17 121.2(10) . . ?
C13 C18 H18 120.5(13) . . ?
C17 C18 H18 118.1(14) . . ?
N3 C19 S1 178.3(14) . . ?

loop_
_geom_bond_atom_site_label_1
_geom_bond_atom_site_label_2
_geom_bond_distance
_geom_bond_site_symmetry_2
_geom_bond_publ_flag
Br1 C16 1.878(11) . ?
Fe1 N1 2.040(8) 6_556 ?
Fe1 N1 2.040(8) . ?
Fe1 N2 2.067(8) . ?
Fe1 N2 2.067(8) 6_556 ?
Fe1 N3 1.996(10) 6_556 ?
Fe1 N3 1.996(10) . ?
S1 C19 1.644(13) . ?
N1 C1 1.318(11) . ?
N1 C5 1.335(10) . ?
N2 C6 1.290(11) . ?
N2 C13 1.415(11) . ?
N3 C19 1.110(11) . ?
C1 H1 0.976(10) . ?
C1 C2 1.384(14) . ?
C2 H2 0.997(12) . ?
C2 C3 1.344(14) . ?
C3 H3 0.963(11) . ?
C3 C4 1.376(13) . ?
C4 H4 0.893(11) . ?
C4 C5 1.380(13) . ?
C5 C6 1.478(13) . ?
C6 C7 1.501(13) . ?
C7 C8 1.370(14) . ?
C7 C12 1.354(13) . ?
C8 H8 0.948(12) . ?
C8 C9 1.422(16) . ?
C9 H9 0.875(14) . ?
C9 C10 1.269(17) . ?
C10 H10 0.865(14) . ?
C10 C11 1.403(17) . ?
C11 H11 0.940(14) . ?
C11 C12 1.393(16) . ?
C12 H12 0.994(11) . ?
C13 C14 1.375(13) . ?
C13 C18 1.371(13) . ?
C14 H14 0.901(10) . ?
C14 C15 1.379(13) . ?
C15 H15 0.917(11) . ?
C15 C16 1.370(13) . ?
C16 C17 1.354(13) . ?
C17 H17 1.005(11) . ?
C17 C18 1.390(14) . ?
C18 H18 0.975(11) . ?

loop_
_geom_torsion_atom_site_label_1
_geom_torsion_atom_site_label_2
_geom_torsion_atom_site_label_3
_geom_torsion_atom_site_label_4
_geom_torsion
_geom_torsion_site_symmetry_1
_geom_torsion_site_symmetry_2
_geom_torsion_site_symmetry_3
_geom_torsion_site_symmetry_4
_geom_torsion_publ_flag
Br1 C16 C17 C18 -178.3(9) . . . . ?
Fe1 N1 C1 C2 178.5(9) . . . . ?
Fe1 N1 C5 C4 -178.4(9) . . . . ?
Fe1 N1 C5 C6 0.0(12) . . . . ?
Fe1 N2 C6 C5 -1.4(12) . . . . ?
Fe1 N2 C6 C7 177.7(9) . . . . ?
Fe1 N2 C13 C14 101.0(11) . . . . ?
Fe1 N2 C13 C18 -72.5(12) . . . . ?
N1 C1 C2 C3 1(2) . . . . ?
N1 C5 C6 N2 1.0(14) . . . . ?
N1 C5 C6 C7 -178.2(10) . . . . ?
N2 C6 C7 C8 110.3(13) . . . . ?
N2 C6 C7 C12 -70.2(14) . . . . ?
N2 C13 C14 C15 -170.7(10) . . . . ?
N2 C13 C18 C17 172.2(11) . . . . ?
C1 N1 C5 C4 1.5(17) . . . . ?
C1 N1 C5 C6 179.9(9) . . . . ?
C1 C2 C3 C4 -1(2) . . . . ?
C2 C3 C4 C5 1(2) . . . . ?
C3 C4 C5 N1 -1(2) . . . . ?
C3 C4 C5 C6 -179.4(12) . . . . ?
C4 C5 C6 N2 179.3(11) . . . . ?
C4 C5 C6 C7 0.1(17) . . . . ?
C5 N1 C1 C2 -1.4(17) . . . . ?
C5 C6 C7 C8 -70.6(14) . . . . ?
C5 C6 C7 C12 108.9(12) . . . . ?
C6 N2 C13 C14 -78.0(14) . . . . ?
C6 N2 C13 C18 108.5(12) . . . . ?
C6 C7 C8 C9 178.5(11) . . . . ?
C6 C7 C12 C11 -178.5(11) . . . . ?
C7 C8 C9 C10 3(2) . . . . ?
C8 C7 C12 C11 1.0(18) . . . . ?
C8 C9 C10 C11 -5(2) . . . . ?
C9 C10 C11 C12 5(2) . . . . ?
C10 C11 C12 C7 -3(2) . . . . ?
C12 C7 C8 C9 -1.0(18) . . . . ?
C13 N2 C6 C5 177.6(9) . . . . ?
C13 N2 C6 C7 -3.2(16) . . . . ?
C13 C14 C15 C16 -3.0(19) . . . . ?
C14 C13 C18 C17 -1.6(18) . . . . ?
C14 C15 C16 Br1 179.8(8) . . . . ?
C14 C15 C16 C17 1.2(19) . . . . ?
C15 C16 C17 C18 0(2) . . . . ?
C16 C17 C18 C13 -0.1(19) . . . . ?
C18 C13 C14 C15 3.1(18) . . . . ?

loop_
_twin_individual_id
_twin_individual_mass_fraction_refined
1 1
2 0
